data_7160094
loop_
_publ_author_name
'Wang, Xin'
'Luo, Hui'
'Yang, Bo'
'Li, Ming'
'Ma, Yong-Jun'
'Wang, Xi-Cun'
'Quan, Zheng-Jun'

_publ_section_title
;
 Synthesis of 1,2,4-diazaphospholes <i>via</i> base-promoted cyclization
 reaction of hydrazonoyl chlorides and
 [Bu<sub>4</sub>N][P(SiCl<sub>3</sub>)<sub>2</sub>].
;
_journal_issue 35
_journal_name_full 'Organic &amp; biomolecular chemistry'
_journal_page_first 7138
_journal_page_last 7142
_journal_paper_doi 10.1039/d4ob01260g
_journal_volume 22
_journal_year 2024
_chemical_formula_moiety 'C20 H15 N2 P'
_chemical_formula_sum 'C20 H15 N2 P'
_chemical_formula_weight 314.31
_space_group_crystal_system monoclinic
_space_group_IT_number 4
_space_group_name_Hall 'P 2yb'
_space_group_name_H-M_alt 'P 1 21 1'
_atom_sites_solution_hydrogens geom
_atom_sites_solution_primary dual
_audit_creation_date 2023-04-19
_audit_creation_method
;
Olex2 1.3
(compiled 2020.11.12 svn.r5f609507 for OlexSys, GUI svn.r6408)
;
_audit_update_record
;
2023-05-02 deposited with the CCDC.	2024-08-12 downloaded from the CCDC.
;
_cell_angle_alpha 90
_cell_angle_beta 90.548(2)
_cell_angle_gamma 90
_cell_formula_units_Z 2
_cell_length_a 6.0016(4)
_cell_length_b 11.8760(7)
_cell_length_c 11.5703(8)
_cell_measurement_reflns_used 1778
_cell_measurement_temperature 298.0
_cell_measurement_theta_max 26.50
_cell_measurement_theta_min 3.39
_cell_volume 824.64(9)
_computing_cell_refinement 'SAINT V8.38A (Bruker, 2018)'
_computing_data_reduction 'SAINT V8.38A (Bruker, 2018)'
_computing_molecular_graphics 'Olex2 1.3 (Dolomanov et al., 2009)'
_computing_publication_material 'Olex2 1.3 (Dolomanov et al., 2009)'
_computing_structure_refinement 'SHELXL 2018/3 (Sheldrick, 2015)'
_computing_structure_solution 'SHELXT 2018/2 (Sheldrick, 2018)'
_diffrn_ambient_temperature 298.0
_diffrn_measured_fraction_theta_full 0.989
_diffrn_measured_fraction_theta_max 0.979
_diffrn_measurement_device_type 'Bruker APEX-II CCD'
_diffrn_measurement_method '\f and \w scans'
_diffrn_radiation_type MoK\a
_diffrn_radiation_wavelength 0.71073
_diffrn_reflns_av_R_equivalents 0.0242
_diffrn_reflns_av_unetI/netI 0.0539
_diffrn_reflns_Laue_measured_fraction_full 0.989
_diffrn_reflns_Laue_measured_fraction_max 0.979
_diffrn_reflns_limit_h_max 8
_diffrn_reflns_limit_h_min -8
_diffrn_reflns_limit_k_max 15
_diffrn_reflns_limit_k_min -16
_diffrn_reflns_limit_l_max 15
_diffrn_reflns_limit_l_min -10
_diffrn_reflns_number 4916
_diffrn_reflns_point_group_measured_fraction_full 0.888
_diffrn_reflns_point_group_measured_fraction_max 0.842
_diffrn_reflns_theta_full 25.242
_diffrn_reflns_theta_max 29.513
_diffrn_reflns_theta_min 3.395
_diffrn_source_current 30.0
_diffrn_source_power 1.5
_diffrn_source_voltage 50.0
_diffrn_standards_number 0
_exptl_absorpt_coefficient_mu 0.167
_exptl_absorpt_correction_T_max 0.7459
_exptl_absorpt_correction_T_min 0.6711
_exptl_absorpt_correction_type multi-scan
_exptl_absorpt_process_details
;
SADABS-2016/2 (Bruker,2016/2) was used for absorption correction.
wR2(int) was 0.0583 before and 0.0290 after correction.
The Ratio of minimum to maximum transmission is 0.8997.
The \l/2 correction factor is Not present.
;
_exptl_crystal_colour colourless
_exptl_crystal_colour_primary colourless
_exptl_crystal_density_diffrn 1.266
_exptl_crystal_description block
_exptl_crystal_F_000 328
_exptl_crystal_size_max 0.2
_exptl_crystal_size_mid 0.16
_exptl_crystal_size_min 0.15
_refine_diff_density_max 0.150
_refine_diff_density_min -0.143
_refine_diff_density_rms 0.032
_refine_ls_abs_structure_details
;
 Flack x determined using 890 quotients [(I+)-(I-)]/[(I+)+(I-)]
 (Parsons, Flack and Wagner, Acta Cryst. B69 (2013) 249-259).
;
_refine_ls_abs_structure_Flack -0.05(7)
_refine_ls_extinction_method none
_refine_ls_goodness_of_fit_ref 1.034
_refine_ls_hydrogen_treatment constr
_refine_ls_matrix_type full
_refine_ls_number_parameters 208
_refine_ls_number_reflns 3887
_refine_ls_number_restraints 1
_refine_ls_restrained_S_all 1.034
_refine_ls_R_factor_all 0.0742
_refine_ls_R_factor_gt 0.0435
_refine_ls_shift/su_max 0.000
_refine_ls_shift/su_mean 0.000
_refine_ls_structure_factor_coef Fsqd
_refine_ls_weighting_details 'w=1/[\s^2^(Fo^2^)+(0.0330P)^2^+0.0707P] where P=(Fo^2^+2Fc^2^)/3'
_refine_ls_weighting_scheme calc
_refine_ls_wR_factor_gt 0.0846
_refine_ls_wR_factor_ref 0.1008
_reflns_Friedel_coverage 0.646
_reflns_Friedel_fraction_full 0.775
_reflns_Friedel_fraction_max 0.693
_reflns_number_gt 2740
_reflns_number_total 3887
_reflns_threshold_expression 'I > 2\s(I)'
_cod_data_source_file d4ob01260g2.cif
_cod_data_source_block 1
_cod_depositor_comments 'Adding full bibliography for 7160094.cif.'
_cod_database_code 7160094
_shelx_shelxl_version_number 2018/3
_shelx_space_group_comment
;
The symmetry employed for this shelxl refinement is uniquely defined
by the following loop, which should always be used as a source of
symmetry information in preference to the above space-group names.
They are only intended as comments.
;
_shelx_estimated_absorpt_t_max 0.975
_shelx_estimated_absorpt_t_min 0.967
_olex2_refinement_description
;
1. Fixed Uiso
 At 1.2 times of:
  All C(H) groups
2.a Aromatic/amide H refined with riding coordinates:
 C004(H004), C009(H009), C00A(H00A), C00B(H00B), C00C(H00C), C00D(H00D),
 C00E(H00E), C00G(H00G), C00H(H00H), C00I(H00I), C00J(H00J), C00K(H00K),
 C00L(H00L), C00M(H00M), C00N(H00N)
;
_olex2_submission_special_instructions 'No special instructions were received'

loop_
_space_group_symop_operation_xyz
'x, y, z'
'-x, y+1/2, -z'

loop_
_atom_site_label
_atom_site_type_symbol
_atom_site_fract_x
_atom_site_fract_y
_atom_site_fract_z
_atom_site_U_iso_or_equiv
_atom_site_adp_type
_atom_site_occupancy
_atom_site_site_symmetry_order
_atom_site_calc_flag
_atom_site_refinement_flags_posn
_atom_site_refinement_flags_adp
_atom_site_refinement_flags_occupancy
_atom_site_disorder_assembly
_atom_site_disorder_group
P001 P 0.55992(14) 0.67080(8) 0.30613(7) 0.0556(2) Uani 1 1 d . . . . .
N002 N 0.4817(4) 0.4631(2) 0.2657(2) 0.0503(6) Uani 1 1 d . . . . .
N003 N 0.3332(4) 0.5160(2) 0.1949(2) 0.0543(7) Uani 1 1 d . . . . .
C004 C 0.7366(6) 0.3982(3) 0.4899(3) 0.0547(8) Uani 1 1 d . . . . .
H004 H 0.604248 0.357956 0.482859 0.066 Uiso 1 1 calc R U . . .
C005 C 0.7788(5) 0.4880(2) 0.4163(3) 0.0457(7) Uani 1 1 d . . . . .
C006 C 0.3562(6) 0.6258(2) 0.2059(3) 0.0509(8) Uani 1 1 d . . . . .
C007 C 0.4863(5) 0.3419(2) 0.2588(3) 0.0507(8) Uani 1 1 d . . . . .
C008 C 0.6159(5) 0.5304(2) 0.3311(3) 0.0458(7) Uani 1 1 d . . . . .
C009 C 1.0887(6) 0.4274(3) 0.5854(3) 0.0639(9) Uani 1 1 d . . . . .
H009 H 1.192536 0.406353 0.641509 0.077 Uiso 1 1 calc R U . . .
C00A C 0.2593(8) 0.8139(3) 0.1274(3) 0.0753(11) Uani 1 1 d . . . . .
H00A H 0.392151 0.841283 0.158378 0.090 Uiso 1 1 calc R U . . .
C00B C 0.3066(6) 0.2823(3) 0.2984(3) 0.0671(10) Uani 1 1 d . . . . .
H00B H 0.184376 0.319230 0.329500 0.081 Uiso 1 1 calc R U . . .
C00C C 0.9787(5) 0.5465(3) 0.4301(3) 0.0553(8) Uani 1 1 d . . . . .
H00C H 1.010075 0.606750 0.381564 0.066 Uiso 1 1 calc R U . . .
C00D C 1.1301(5) 0.5161(3) 0.5145(3) 0.0643(9) Uani 1 1 d . . . . .
H00D H 1.261860 0.556606 0.523100 0.077 Uiso 1 1 calc R U . . .
C00E C 0.6672(6) 0.2899(3) 0.2131(3) 0.0663(9) Uani 1 1 d . . . . .
H00E H 0.788014 0.331491 0.186942 0.080 Uiso 1 1 calc R U . . .
C00F C 0.2075(6) 0.7010(3) 0.1393(3) 0.0549(8) Uani 1 1 d . . . . .
C00G C 0.8914(6) 0.3689(3) 0.5734(3) 0.0626(9) Uani 1 1 d . . . . .
H00G H 0.862328 0.308694 0.622387 0.075 Uiso 1 1 calc R U . . .
C00H C 0.0085(5) 0.6624(4) 0.0921(3) 0.0659(9) Uani 1 1 d . . . . .
H00H H -0.030261 0.586973 0.099578 0.079 Uiso 1 1 calc R U . . .
C00I C 0.6668(7) 0.1732(4) 0.2063(3) 0.0825(11) Uani 1 1 d . . . . .
H00I H 0.788630 0.135979 0.175176 0.099 Uiso 1 1 calc R U . . .
C00J C 0.3116(7) 0.1670(4) 0.2911(4) 0.0836(11) Uani 1 1 d . . . . .
H00J H 0.191645 0.125320 0.317944 0.100 Uiso 1 1 calc R U . . .
C00K C 0.4904(9) 0.1127(3) 0.2448(4) 0.0886(15) Uani 1 1 d . . . . .
H00K H 0.491307 0.034539 0.239620 0.106 Uiso 1 1 calc R U . . .
C00L C 0.1165(9) 0.8866(4) 0.0700(4) 0.0948(15) Uani 1 1 d . . . . .
H00L H 0.153618 0.962283 0.063108 0.114 Uiso 1 1 calc R U . . .
C00M C -0.1332(7) 0.7358(4) 0.0337(3) 0.0823(12) Uani 1 1 d . . . . .
H00M H -0.265516 0.709123 0.001400 0.099 Uiso 1 1 calc R U . . .
C00N C -0.0785(8) 0.8479(4) 0.0233(4) 0.0894(14) Uani 1 1 d . . . . .
H00N H -0.174174 0.897038 -0.015271 0.107 Uiso 1 1 calc R U . . .

loop_
_atom_site_aniso_label
_atom_site_aniso_U_11
_atom_site_aniso_U_22
_atom_site_aniso_U_33
_atom_site_aniso_U_23
_atom_site_aniso_U_13
_atom_site_aniso_U_12
P001 0.0667(5) 0.0402(4) 0.0597(5) 0.0023(4) -0.0143(4) -0.0040(4)
N002 0.0586(15) 0.0385(13) 0.0534(15) -0.0007(11) -0.0123(13) 0.0025(11)
N003 0.0613(16) 0.0468(15) 0.0546(17) -0.0032(13) -0.0125(13) 0.0052(13)
C004 0.0598(18) 0.0457(17) 0.059(2) 0.0048(14) -0.0046(16) -0.0041(15)
C005 0.0466(15) 0.0418(16) 0.0485(17) -0.0015(13) -0.0034(13) -0.0001(13)
C006 0.0627(19) 0.0446(17) 0.0453(18) -0.0003(13) -0.0048(15) 0.0009(14)
C007 0.0612(18) 0.0430(16) 0.0478(17) -0.0031(14) -0.0105(15) -0.0002(15)
C008 0.0495(16) 0.0400(15) 0.0478(17) -0.0008(13) -0.0032(13) -0.0025(14)
C009 0.063(2) 0.063(2) 0.066(2) -0.0024(18) -0.0197(18) 0.0105(18)
C00A 0.101(3) 0.053(2) 0.071(3) 0.0110(18) -0.028(2) 0.007(2)
C00B 0.066(2) 0.055(2) 0.080(3) -0.0090(18) -0.0026(19) -0.0094(18)
C00C 0.0547(18) 0.0508(19) 0.061(2) 0.0030(16) 0.0012(15) -0.0056(15)
C00D 0.0475(17) 0.071(2) 0.074(2) -0.004(2) -0.0106(16) -0.0015(17)
C00E 0.072(2) 0.058(2) 0.069(2) -0.0045(18) 0.0042(19) 0.0039(19)
C00F 0.0685(19) 0.054(2) 0.0422(16) 0.0009(13) -0.0071(15) 0.0090(15)
C00G 0.078(2) 0.0471(18) 0.063(2) 0.0108(16) -0.0124(18) 0.0037(17)
C00H 0.069(2) 0.070(2) 0.0583(19) 0.004(2) -0.0097(16) 0.006(2)
C00I 0.096(3) 0.061(2) 0.090(3) -0.019(3) -0.012(2) 0.021(3)
C00J 0.096(3) 0.057(2) 0.097(3) 0.006(3) -0.019(2) -0.025(3)
C00K 0.130(4) 0.041(2) 0.094(3) -0.008(2) -0.045(3) 0.001(2)
C00L 0.130(4) 0.064(2) 0.089(3) 0.018(2) -0.038(3) 0.011(3)
C00M 0.077(3) 0.104(3) 0.066(2) 0.002(2) -0.017(2) 0.017(2)
C00N 0.111(3) 0.090(3) 0.067(3) 0.017(2) -0.015(2) 0.030(3)

loop_
_atom_type_symbol
_atom_type_description
_atom_type_scat_dispersion_real
_atom_type_scat_dispersion_imag
_atom_type_scat_source
C C 0.0033 0.0016 'International Tables Vol C Tables 4.2.6.8 and 6.1.1.4'
H H 0.0000 0.0000 'International Tables Vol C Tables 4.2.6.8 and 6.1.1.4'
N N 0.0061 0.0033 'International Tables Vol C Tables 4.2.6.8 and 6.1.1.4'
P P 0.1023 0.0942 'International Tables Vol C Tables 4.2.6.8 and 6.1.1.4'

loop_
_geom_angle_atom_site_label_1
_geom_angle_atom_site_label_2
_geom_angle_atom_site_label_3
_geom_angle
_geom_angle_site_symmetry_1
_geom_angle_site_symmetry_3
_geom_angle_publ_flag
C008 P001 C006 87.13(15) . . ?
N003 N002 C007 116.2(2) . . ?
N003 N002 C008 116.5(3) . . ?
C008 N002 C007 127.3(3) . . ?
C006 N003 N002 109.4(3) . . ?
C005 C004 H004 120.1 . . ?
C00G C004 H004 120.1 . . ?
C00G C004 C005 119.8(3) . . ?
C004 C005 C008 123.3(3) . . ?
C004 C005 C00C 118.3(3) . . ?
C00C C005 C008 118.2(3) . . ?
N003 C006 P001 115.8(2) . . ?
N003 C006 C00F 119.1(3) . . ?
C00F C006 P001 125.0(2) . . ?
C00B C007 N002 118.7(3) . . ?
C00E C007 N002 119.3(3) . . ?
C00E C007 C00B 121.9(3) . . ?
N002 C008 P001 111.2(2) . . ?
N002 C008 C005 123.9(3) . . ?
C005 C008 P001 124.8(2) . . ?
C00D C009 H009 120.3 . . ?
C00D C009 C00G 119.4(3) . . ?
C00G C009 H009 120.3 . . ?
C00F C00A H00A 119.5 . . ?
C00L C00A H00A 119.5 . . ?
C00L C00A C00F 121.0(4) . . ?
C007 C00B H00B 120.8 . . ?
C007 C00B C00J 118.4(4) . . ?
C00J C00B H00B 120.8 . . ?
C005 C00C H00C 119.6 . . ?
C00D C00C C005 120.8(3) . . ?
C00D C00C H00C 119.6 . . ?
C009 C00D C00C 120.5(3) . . ?
C009 C00D H00D 119.7 . . ?
C00C C00D H00D 119.7 . . ?
C007 C00E H00E 120.9 . . ?
C007 C00E C00I 118.3(4) . . ?
C00I C00E H00E 120.9 . . ?
C00A C00F C006 120.2(3) . . ?
C00A C00F C00H 118.3(3) . . ?
C00H C00F C006 121.4(3) . . ?
C004 C00G C009 121.0(3) . . ?
C004 C00G H00G 119.5 . . ?
C009 C00G H00G 119.5 . . ?
C00F C00H H00H 119.8 . . ?
C00F C00H C00M 120.4(4) . . ?
C00M C00H H00H 119.8 . . ?
C00E C00I H00I 119.6 . . ?
C00K C00I C00E 120.7(4) . . ?
C00K C00I H00I 119.6 . . ?
C00B C00J H00J 119.6 . . ?
C00K C00J C00B 120.9(4) . . ?
C00K C00J H00J 119.6 . . ?
C00I C00K C00J 119.8(4) . . ?
C00I C00K H00K 120.1 . . ?
C00J C00K H00K 120.1 . . ?
C00A C00L H00L 119.8 . . ?
C00N C00L C00A 120.4(4) . . ?
C00N C00L H00L 119.8 . . ?
C00H C00M H00M 119.9 . . ?
C00N C00M C00H 120.3(4) . . ?
C00N C00M H00M 119.9 . . ?
C00L C00N C00M 119.7(4) . . ?
C00L C00N H00N 120.1 . . ?
C00M C00N H00N 120.1 . . ?

loop_
_geom_bond_atom_site_label_1
_geom_bond_atom_site_label_2
_geom_bond_distance
_geom_bond_site_symmetry_2
_geom_bond_publ_flag
P001 C006 1.760(3) . ?
P001 C008 1.725(3) . ?
N002 N003 1.359(3) . ?
N002 C007 1.442(4) . ?
N002 C008 1.360(4) . ?
N003 C006 1.318(4) . ?
C004 H004 0.9300 . ?
C004 C005 1.390(4) . ?
C004 C00G 1.378(4) . ?
C005 C008 1.471(4) . ?
C005 C00C 1.394(4) . ?
C006 C00F 1.475(4) . ?
C007 C00B 1.372(5) . ?
C007 C00E 1.360(5) . ?
C009 H009 0.9300 . ?
C009 C00D 1.360(5) . ?
C009 C00G 1.378(5) . ?
C00A H00A 0.9300 . ?
C00A C00F 1.383(5) . ?
C00A C00L 1.381(5) . ?
C00B H00B 0.9300 . ?
C00B C00J 1.372(6) . ?
C00C H00C 0.9300 . ?
C00C C00D 1.376(5) . ?
C00D H00D 0.9300 . ?
C00E H00E 0.9300 . ?
C00E C00I 1.389(6) . ?
C00F C00H 1.386(5) . ?
C00G H00G 0.9300 . ?
C00H H00H 0.9300 . ?
C00H C00M 1.389(5) . ?
C00I H00I 0.9300 . ?
C00I C00K 1.358(6) . ?
C00J H00J 0.9300 . ?
C00J C00K 1.366(6) . ?
C00K H00K 0.9300 . ?
C00L H00L 0.9300 . ?
C00L C00N 1.364(6) . ?
C00M H00M 0.9300 . ?
C00M C00N 1.376(6) . ?
C00N H00N 0.9300 . ?

loop_
_geom_torsion_atom_site_label_1
_geom_torsion_atom_site_label_2
_geom_torsion_atom_site_label_3
_geom_torsion_atom_site_label_4
_geom_torsion
_geom_torsion_site_symmetry_1
_geom_torsion_site_symmetry_2
_geom_torsion_site_symmetry_3
_geom_torsion_site_symmetry_4
_geom_torsion_publ_flag
P001 C006 C00F C00A 18.2(5) . . . . ?
P001 C006 C00F C00H -158.7(3) . . . . ?
N002 N003 C006 P001 -1.0(4) . . . . ?
N002 N003 C006 C00F -178.4(3) . . . . ?
N002 C007 C00B C00J 179.7(3) . . . . ?
N002 C007 C00E C00I -179.4(3) . . . . ?
N003 N002 C007 C00B -68.7(4) . . . . ?
N003 N002 C007 C00E 111.0(3) . . . . ?
N003 N002 C008 P001 0.0(3) . . . . ?
N003 N002 C008 C005 177.1(3) . . . . ?
N003 C006 C00F C00A -164.7(4) . . . . ?
N003 C006 C00F C00H 18.4(5) . . . . ?
C004 C005 C008 P001 136.2(3) . . . . ?
C004 C005 C008 N002 -40.5(5) . . . . ?
C004 C005 C00C C00D -0.1(5) . . . . ?
C005 C004 C00G C009 0.0(5) . . . . ?
C005 C00C C00D C009 0.8(5) . . . . ?
C006 P001 C008 N002 -0.5(2) . . . . ?
C006 P001 C008 C005 -177.5(3) . . . . ?
C006 C00F C00H C00M 177.4(3) . . . . ?
C007 N002 N003 C006 -176.6(3) . . . . ?
C007 N002 C008 P001 176.8(3) . . . . ?
C007 N002 C008 C005 -6.1(5) . . . . ?
C007 C00B C00J C00K -0.4(6) . . . . ?
C007 C00E C00I C00K -0.2(6) . . . . ?
C008 P001 C006 N003 0.8(3) . . . . ?
C008 P001 C006 C00F 178.1(3) . . . . ?
C008 N002 N003 C006 0.6(4) . . . . ?
C008 N002 C007 C00B 114.5(4) . . . . ?
C008 N002 C007 C00E -65.8(5) . . . . ?
C008 C005 C00C C00D 174.9(3) . . . . ?
C00A C00F C00H C00M 0.5(5) . . . . ?
C00A C00L C00N C00M 0.0(7) . . . . ?
C00B C007 C00E C00I 0.3(5) . . . . ?
C00B C00J C00K C00I 0.6(6) . . . . ?
C00C C005 C008 P001 -38.6(4) . . . . ?
C00C C005 C008 N002 144.8(3) . . . . ?
C00D C009 C00G C004 0.7(5) . . . . ?
C00E C007 C00B C00J 0.0(5) . . . . ?
C00E C00I C00K C00J -0.3(6) . . . . ?
C00F C00A C00L C00N -0.4(8) . . . . ?
C00F C00H C00M C00N -0.8(6) . . . . ?
C00G C004 C005 C008 -175.1(3) . . . . ?
C00G C004 C005 C00C -0.3(5) . . . . ?
C00G C009 C00D C00C -1.1(5) . . . . ?
C00H C00M C00N C00L 0.5(7) . . . . ?
C00L C00A C00F C006 -176.9(4) . . . . ?
C00L C00A C00F C00H 0.1(6) . . . . ?
